data_4060069
loop_
_publ_author_name
'Jens Langer'
'Helmar G\"orls'
'Reinald Fischer'
'Dirk Walther'

_publ_section_title
;
 Organometallic Nickelamacrocycles of the Type [(R2R'P)Ni(C2H4COO)]n:
 Synthesis and Self-Assembly to Form Different Molecular Architectures
 Tuned by the Phosphine
;
_journal_name_full Organometallics
_journal_page_first 272
_journal_page_last 279
_journal_paper_doi 10.1021/om040111x
_journal_volume 24
_journal_year 2005
_chemical_formula_sum 'C31 H34 N Ni O4 P'
_chemical_formula_weight 574.27
_chemical_name_systematic
; 
 ? 
;
_space_group_IT_number 2
_symmetry_cell_setting triclinic
_symmetry_space_group_name_Hall '-P 1'
_symmetry_space_group_name_H-M 'P -1'
_atom_sites_solution_hydrogens geom
_atom_sites_solution_primary direct
_atom_sites_solution_secondary difmap
_audit_creation_method SHELXL-97
_cell_angle_alpha 113.074(1)
_cell_angle_beta 90.262(1)
_cell_angle_gamma 112.983(1)
_cell_formula_units_Z 2
_cell_length_a 9.9387(3)
_cell_length_b 11.9818(3)
_cell_length_c 14.1601(5)
_cell_measurement_temperature 183(2)
_cell_volume 1403.25(7)
_computing_cell_refinement DENZO
_computing_data_collection COLLECT
_computing_data_reduction DENZO
_computing_molecular_graphics SHELXTL/PC
_computing_publication_material SHELXL-97
_computing_structure_refinement 'SHELXL-97 (Sheldrick, 1997)'
_computing_structure_solution 'SHELXS-97 (Sheldrick, 1990)'
_diffrn_ambient_temperature 183(2)
_diffrn_measured_fraction_theta_full 0.992
_diffrn_measured_fraction_theta_max 0.992
_diffrn_measurement_device_type KappaCCD
_diffrn_measurement_method 'phi- + omega-scan'
_diffrn_radiation_monochromator graphite
_diffrn_radiation_source 'fine-focus sealed tube'
_diffrn_radiation_type MoK\a
_diffrn_radiation_wavelength 0.71073
_diffrn_reflns_av_R_equivalents 0.0424
_diffrn_reflns_av_sigmaI/netI 0.0830
_diffrn_reflns_limit_h_max 12
_diffrn_reflns_limit_h_min -12
_diffrn_reflns_limit_k_max 15
_diffrn_reflns_limit_k_min -15
_diffrn_reflns_limit_l_max 18
_diffrn_reflns_limit_l_min -17
_diffrn_reflns_number 10199
_diffrn_reflns_theta_full 27.42
_diffrn_reflns_theta_max 27.42
_diffrn_reflns_theta_min 1.98
_exptl_absorpt_coefficient_mu 0.785
_exptl_absorpt_correction_type none
_exptl_crystal_colour green-yellow
_exptl_crystal_density_diffrn 1.359
_exptl_crystal_density_method 'not measured'
_exptl_crystal_description prism
_exptl_crystal_F_000 604
_exptl_crystal_size_max 0.03
_exptl_crystal_size_mid 0.03
_exptl_crystal_size_min 0.02
_refine_diff_density_max 1.365
_refine_diff_density_min -0.714
_refine_diff_density_rms 0.116
_refine_ls_extinction_method none
_refine_ls_goodness_of_fit_ref 1.094
_refine_ls_hydrogen_treatment mixed
_refine_ls_matrix_type full
_refine_ls_number_parameters 343
_refine_ls_number_reflns 6344
_refine_ls_number_restraints 0
_refine_ls_restrained_S_all 1.094
_refine_ls_R_factor_all 0.1047
_refine_ls_R_factor_gt 0.0752
_refine_ls_shift/su_max 0.016
_refine_ls_shift/su_mean 0.001
_refine_ls_structure_factor_coef Fsqd
_refine_ls_weighting_details 'calc w=1/[\s^2^(Fo^2^)+(0.0325P)^2^+8.2687P] where P=(Fo^2^+2Fc^2^)/3'
_refine_ls_weighting_scheme calc
_refine_ls_wR_factor_gt 0.1714
_refine_ls_wR_factor_ref 0.1848
_reflns_number_gt 4769
_reflns_number_total 6344
_reflns_threshold_expression >2sigma(I)
_cod_depositor_comments
;
The following automatic conversions were performed:
'_exptl_absorpt_correction_type' value 'NONE' changed to 'none' according
to '/home/saulius/struct/CIF-dictionaries/cif_core.dic' dictionary named
'cif_core.dic' version 2.4.1 from 2010-06-29.

Automatic conversion script
Id: cif_fix_enum 1527 2010-12-29 10:47:43Z saulius 
;
_cod_original_sg_symbol_H-M P-1
_cod_database_code 4060069

loop_
_symmetry_equiv_pos_as_xyz
'x, y, z'
'-x, -y, -z'

loop_
_atom_site_label
_atom_site_type_symbol
_atom_site_fract_x
_atom_site_fract_y
_atom_site_fract_z
_atom_site_U_iso_or_equiv
_atom_site_adp_type
_atom_site_occupancy
_atom_site_symmetry_multiplicity
_atom_site_calc_flag
_atom_site_refinement_flags
Ni Ni 0.72560(7) 0.60943(6) 0.28572(5) 0.01747(17) Uani 1 1 d .
P P 0.71225(14) 0.41251(12) 0.23813(10) 0.0191(3) Uani 1 1 d .
O1 O 0.7083(4) 0.7741(3) 0.3316(3) 0.0231(7) Uani 1 1 d .
O2 O 0.5464(4) 0.8631(3) 0.3410(3) 0.0254(8) Uani 1 1 d .
O3 O 0.7873(4) 0.4588(4) 0.0562(3) 0.0323(9) Uani 1 1 d .
N N 0.9362(5) 0.7150(4) 0.3482(3) 0.0225(9) Uani 1 1 d .
C1 C 0.5198(5) 0.5274(5) 0.2169(4) 0.0208(10) Uani 1 1 d .
H1A H 0.5134 0.5179 0.1442 0.025 Uiso 1 1 calc R
H1B H 0.4662 0.4377 0.2159 0.025 Uiso 1 1 calc R
C2 C 0.4549(5) 0.6223(5) 0.2814(4) 0.0201(10) Uani 1 1 d .
H2A H 0.3677 0.6106 0.2381 0.024 Uiso 1 1 calc R
H2B H 0.4220 0.6028 0.3413 0.024 Uiso 1 1 calc R
C3 C 0.5746(5) 0.7652(5) 0.3204(4) 0.0193(10) Uani 1 1 d .
C4 C 1.0440(6) 0.7074(5) 0.2925(4) 0.0244(11) Uani 1 1 d .
H4A H 1.0160 0.6445 0.2212 0.029 Uiso 1 1 calc R
C5 C 1.1940(6) 0.7869(5) 0.3341(5) 0.0290(12) Uani 1 1 d .
H5A H 1.2669 0.7789 0.2919 0.035 Uiso 1 1 calc R
C6 C 1.2356(6) 0.8777(5) 0.4375(5) 0.0295(12) Uani 1 1 d .
H6A H 1.3378 0.9318 0.4683 0.035 Uiso 1 1 calc R
C7 C 1.1264(6) 0.8895(6) 0.4964(4) 0.0328(12) Uani 1 1 d .
H7A H 1.1522 0.9523 0.5677 0.039 Uiso 1 1 calc R
C8 C 0.9786(6) 0.8071(5) 0.4485(4) 0.0293(12) Uani 1 1 d .
H8A H 0.9036 0.8161 0.4883 0.035 Uiso 1 1 calc R
C9 C 0.6185(6) 0.2997(5) 0.1037(4) 0.0221(10) Uani 1 1 d .
C10 C 0.4941(6) 0.1770(5) 0.0755(4) 0.0279(11) Uani 1 1 d .
H10A H 0.4606 0.1474 0.1279 0.033 Uiso 1 1 calc R
C11 C 0.4189(7) 0.0978(6) -0.0271(5) 0.0368(14) Uani 1 1 d .
H11A H 0.3341 0.0154 -0.0448 0.044 Uiso 1 1 calc R
C12 C 0.4688(8) 0.1404(6) -0.1034(5) 0.0386(14) Uani 1 1 d .
H12A H 0.4188 0.0858 -0.1739 0.046 Uiso 1 1 calc R
C13 C 0.5903(7) 0.2609(6) -0.0786(4) 0.0334(13) Uani 1 1 d .
H13A H 0.6224 0.2898 -0.1316 0.040 Uiso 1 1 calc R
C14 C 0.6660(6) 0.3404(5) 0.0248(4) 0.0255(11) Uani 1 1 d .
C15 C 0.8320(8) 0.5111(7) -0.0192(5) 0.0457(16) Uani 1 1 d .
H15A H 0.9203 0.5969 0.0135 0.069 Uiso 1 1 calc R
H15B H 0.7510 0.5248 -0.0454 0.069 Uiso 1 1 calc R
H15C H 0.8552 0.4475 -0.0774 0.069 Uiso 1 1 calc R
C16 C 0.8843(6) 0.3915(5) 0.2480(4) 0.0247(11) Uani 1 1 d .
C17 C 0.9253(6) 0.3139(5) 0.1611(4) 0.0277(11) Uani 1 1 d .
H17A H 0.8653 0.2718 0.0938 0.033 Uiso 1 1 calc R
C18 C 1.0561(6) 0.2990(6) 0.1746(5) 0.0339(13) Uani 1 1 d .
H18A H 1.0859 0.2475 0.1159 0.041 Uiso 1 1 calc R
C19 C 1.1417(6) 0.3585(6) 0.2725(6) 0.0386(15) Uani 1 1 d .
H19A H 1.2288 0.3460 0.2811 0.046 Uiso 1 1 calc R
C20 C 1.1020(6) 0.4363(6) 0.3583(5) 0.0364(14) Uani 1 1 d .
H20A H 1.1625 0.4777 0.4254 0.044 Uiso 1 1 calc R
C21 C 0.9743(6) 0.4542(6) 0.3470(5) 0.0325(12) Uani 1 1 d .
H21A H 0.9478 0.5087 0.4060 0.039 Uiso 1 1 calc R
C22 C 0.6077(5) 0.3264(5) 0.3141(4) 0.0208(10) Uani 1 1 d .
C23 C 0.5129(6) 0.3731(5) 0.3731(4) 0.0223(10) Uani 1 1 d .
H23A H 0.5061 0.4510 0.3755 0.027 Uiso 1 1 calc R
C24 C 0.4285(6) 0.3057(5) 0.4283(4) 0.0274(11) Uani 1 1 d .
H24A H 0.3642 0.3378 0.4684 0.033 Uiso 1 1 calc R
C25 C 0.4380(6) 0.1927(5) 0.4250(4) 0.0298(12) Uani 1 1 d .
H25A H 0.3784 0.1460 0.4615 0.036 Uiso 1 1 calc R
C26 C 0.5339(6) 0.1463(5) 0.3686(4) 0.0293(12) Uani 1 1 d .
H26A H 0.5426 0.0700 0.3684 0.035 Uiso 1 1 calc R
C27 C 0.6167(6) 0.2119(5) 0.3128(4) 0.0277(11) Uani 1 1 d .
H27A H 0.6806 0.1789 0.2729 0.033 Uiso 1 1 calc R
O4 O 1.0290(7) 0.8430(7) 0.0972(5) 0.086(2) Uani 1 1 d .
C28 C 0.8923(13) 0.8381(12) 0.1211(8) 0.122(5) Uani 1 1 d .
H28A H 0.8442 0.7648 0.1429 0.146 Uiso 1 1 calc R
H28B H 0.8272 0.8181 0.0580 0.146 Uiso 1 1 calc R
C29 C 0.9082(9) 0.9689(8) 0.2076(6) 0.0552(19) Uani 1 1 d .
H29A H 0.8348 0.9552 0.2537 0.066 Uiso 1 1 calc R
H29B H 0.9011 1.0313 0.1803 0.066 Uiso 1 1 calc R
C30 C 1.0619(8) 1.0143(7) 0.2604(7) 0.0544(19) Uani 1 1 d .
H30A H 1.0609 0.9723 0.3084 0.065 Uiso 1 1 calc R
H30B H 1.1100 1.1130 0.3008 0.065 Uiso 1 1 calc R
C31 C 1.1425(9) 0.9703(10) 0.1736(7) 0.076(3) Uani 1 1 d .
H31A H 1.1804 1.0363 0.1436 0.092 Uiso 1 1 calc R
H31B H 1.2268 0.9583 0.1987 0.092 Uiso 1 1 calc R

loop_
_atom_site_aniso_label
_atom_site_aniso_U_11
_atom_site_aniso_U_22
_atom_site_aniso_U_33
_atom_site_aniso_U_23
_atom_site_aniso_U_13
_atom_site_aniso_U_12
Ni 0.0150(3) 0.0158(3) 0.0204(3) 0.0064(2) 0.0020(2) 0.0067(2)
P 0.0194(6) 0.0176(6) 0.0194(6) 0.0067(5) 0.0023(5) 0.0083(5)
O1 0.0156(17) 0.0178(17) 0.035(2) 0.0096(15) 0.0040(15) 0.0073(14)
O2 0.0269(19) 0.0190(17) 0.029(2) 0.0064(15) 0.0020(15) 0.0122(15)
O3 0.036(2) 0.033(2) 0.026(2) 0.0152(17) 0.0054(17) 0.0110(18)
N 0.019(2) 0.021(2) 0.026(2) 0.0074(18) 0.0054(17) 0.0085(17)
C1 0.018(2) 0.021(2) 0.023(2) 0.008(2) 0.0021(19) 0.009(2)
C2 0.015(2) 0.018(2) 0.024(2) 0.008(2) 0.0011(19) 0.0051(19)
C3 0.022(2) 0.018(2) 0.018(2) 0.0078(19) 0.0034(19) 0.009(2)
C4 0.023(3) 0.020(2) 0.028(3) 0.007(2) 0.005(2) 0.011(2)
C5 0.021(3) 0.025(3) 0.043(3) 0.014(3) 0.009(2) 0.012(2)
C6 0.016(2) 0.029(3) 0.045(3) 0.022(3) 0.002(2) 0.005(2)
C7 0.028(3) 0.031(3) 0.028(3) 0.005(2) -0.002(2) 0.008(2)
C8 0.024(3) 0.025(3) 0.029(3) 0.005(2) 0.004(2) 0.008(2)
C9 0.026(3) 0.022(2) 0.021(2) 0.007(2) 0.002(2) 0.015(2)
C10 0.036(3) 0.017(2) 0.026(3) 0.007(2) -0.002(2) 0.010(2)
C11 0.045(4) 0.021(3) 0.031(3) 0.005(2) -0.008(3) 0.008(3)
C12 0.057(4) 0.028(3) 0.025(3) 0.004(2) -0.002(3) 0.021(3)
C13 0.046(3) 0.035(3) 0.021(3) 0.010(2) 0.005(2) 0.021(3)
C14 0.034(3) 0.025(3) 0.020(2) 0.009(2) 0.006(2) 0.016(2)
C15 0.045(4) 0.052(4) 0.038(4) 0.027(3) 0.007(3) 0.011(3)
C16 0.025(3) 0.023(2) 0.033(3) 0.015(2) 0.008(2) 0.013(2)
C17 0.029(3) 0.028(3) 0.032(3) 0.015(2) 0.008(2) 0.015(2)
C18 0.032(3) 0.034(3) 0.048(4) 0.022(3) 0.021(3) 0.021(3)
C19 0.020(3) 0.046(3) 0.071(5) 0.043(4) 0.014(3) 0.016(3)
C20 0.027(3) 0.047(4) 0.043(3) 0.027(3) 0.002(3) 0.015(3)
C21 0.024(3) 0.039(3) 0.037(3) 0.017(3) 0.002(2) 0.015(2)
C22 0.023(2) 0.017(2) 0.020(2) 0.007(2) 0.0010(19) 0.0064(19)
C23 0.026(3) 0.017(2) 0.019(2) 0.005(2) 0.002(2) 0.007(2)
C24 0.034(3) 0.023(3) 0.020(3) 0.007(2) 0.005(2) 0.009(2)
C25 0.038(3) 0.027(3) 0.023(3) 0.013(2) 0.008(2) 0.011(2)
C26 0.042(3) 0.025(3) 0.026(3) 0.014(2) 0.002(2) 0.017(2)
C27 0.037(3) 0.023(3) 0.024(3) 0.006(2) 0.005(2) 0.016(2)
O4 0.053(4) 0.091(5) 0.052(3) -0.006(3) 0.012(3) 0.009(3)
C28 0.098(9) 0.111(9) 0.057(6) -0.024(6) 0.032(6) 0.009(7)
C29 0.059(5) 0.050(4) 0.047(4) 0.020(4) 0.004(4) 0.015(4)
C30 0.053(4) 0.039(4) 0.069(5) 0.025(4) 0.008(4) 0.016(3)
C31 0.042(4) 0.093(7) 0.066(6) 0.035(5) -0.003(4) 0.002(4)

loop_
_atom_type_symbol
_atom_type_description
_atom_type_scat_dispersion_real
_atom_type_scat_dispersion_imag
_atom_type_scat_source
C C 0.0033 0.0016 'International Tables Vol C Tables 4.2.6.8 and 6.1.1.4'
H H 0.0000 0.0000 'International Tables Vol C Tables 4.2.6.8 and 6.1.1.4'
N N 0.0061 0.0033 'International Tables Vol C Tables 4.2.6.8 and 6.1.1.4'
O O 0.0106 0.0060 'International Tables Vol C Tables 4.2.6.8 and 6.1.1.4'
P P 0.1023 0.0942 'International Tables Vol C Tables 4.2.6.8 and 6.1.1.4'
Ni Ni 0.3393 1.1124 'International Tables Vol C Tables 4.2.6.8 and 6.1.1.4'

loop_
_geom_angle_atom_site_label_1
_geom_angle_atom_site_label_2
_geom_angle_atom_site_label_3
_geom_angle
O1 Ni C1 85.35(17)
O1 Ni N 87.35(16)
C1 Ni N 170.71(19)
O1 Ni P 171.50(11)
C1 Ni P 88.00(15)
N Ni P 99.77(13)
C9 P C22 104.2(2)
C9 P C16 104.0(2)
C22 P C16 100.7(2)
C9 P Ni 113.53(16)
C22 P Ni 113.54(16)
C16 P Ni 119.10(17)
C3 O1 Ni 116.2(3)
C14 O3 C15 117.7(4)
C8 N C4 117.3(4)
C8 N Ni 120.2(3)
C4 N Ni 122.3(4)
C2 C1 Ni 105.1(3)
C3 C2 C1 108.3(4)
O2 C3 O1 123.6(4)
O2 C3 C2 123.2(4)
O1 C3 C2 113.2(4)
N C4 C5 123.2(5)
C6 C5 C4 118.8(5)
C5 C6 C7 119.3(5)
C8 C7 C6 118.3(5)
N C8 C7 123.2(5)
C10 C9 C14 118.0(5)
C10 C9 P 123.1(4)
C14 C9 P 118.8(4)
C11 C10 C9 121.5(5)
C12 C11 C10 119.2(6)
C13 C12 C11 121.0(5)
C12 C13 C14 119.7(5)
O3 C14 C13 123.9(5)
O3 C14 C9 115.4(4)
C13 C14 C9 120.6(5)
C17 C16 C21 120.0(5)
C17 C16 P 122.0(4)
C21 C16 P 118.0(4)
C16 C17 C18 119.1(5)
C19 C18 C17 120.4(5)
C20 C19 C18 120.6(5)
C19 C20 C21 120.3(6)
C20 C21 C16 119.7(6)
C23 C22 C27 118.6(5)
C23 C22 P 119.5(4)
C27 C22 P 121.9(4)
C22 C23 C24 120.2(5)
C25 C24 C23 120.2(5)
C24 C25 C26 120.5(5)
C25 C26 C27 119.5(5)
C26 C27 C22 121.0(5)
C28 O4 C31 107.1(7)
O4 C28 C29 111.6(8)
C28 C29 C30 98.0(8)
C29 C30 C31 105.1(7)
O4 C31 C30 103.6(6)

loop_
_geom_bond_atom_site_label_1
_geom_bond_atom_site_label_2
_geom_bond_distance
Ni O1 1.899(3)
Ni C1 1.939(5)
Ni N 1.950(4)
Ni P 2.1323(13)
P C9 1.817(5)
P C22 1.829(5)
P C16 1.836(5)
O1 C3 1.295(6)
O2 C3 1.236(6)
O3 C14 1.352(6)
O3 C15 1.429(7)
N C8 1.347(7)
N C4 1.344(6)
C1 C2 1.518(7)
C2 C3 1.522(6)
C4 C5 1.386(7)
C5 C6 1.377(8)
C6 C7 1.389(8)
C7 C8 1.388(7)
C9 C10 1.402(7)
C9 C14 1.401(7)
C10 C11 1.389(8)
C11 C12 1.382(9)
C12 C13 1.380(9)
C13 C14 1.397(7)
C16 C17 1.396(7)
C16 C21 1.402(8)
C17 C18 1.402(7)
C18 C19 1.376(9)
C19 C20 1.379(9)
C20 C21 1.386(8)
C22 C23 1.397(7)
C22 C27 1.402(7)
C23 C24 1.392(7)
C24 C25 1.377(7)
C25 C26 1.389(8)
C26 C27 1.380(8)
O4 C28 1.387(12)
O4 C31 1.456(10)
C28 C29 1.510(12)
C29 C30 1.487(10)
C30 C31 1.504(12)
